data_1546948
loop_
_publ_author_name
'Kaiser, V.'
'Babel, D.'

_publ_section_title
;
 Structure of Cesium-containing Fluorides. IX. CsCu2F5, a Compound
 exhibiting Coordination Numbers 4, 5, and 6 for Copper(II)
;
_journal_name_full 'Zeitschrift fur anorganische und allgemeine Chemie'
_journal_page_first 139
_journal_page_last 149
_journal_paper_doi 10.1002/zaac.19915950114
_journal_volume 595
_journal_year 1991
_chemical_formula_sum 'Cs Cu2 F5'
_chemical_formula_weight 354.98
_space_group_IT_number 14
_symmetry_cell_setting monoclinic
_symmetry_Int_Tables_number 14
_symmetry_space_group_name_Hall '-P 2yn'
_symmetry_space_group_name_H-M 'P 1 21/n 1'
_cell_angle_alpha 90.
_cell_angle_beta 97.19(1)
_cell_angle_gamma 90.
_cell_formula_units_Z 4
_cell_length_a 7.135(1)
_cell_length_b 7.386(1)
_cell_length_c 9.502(1)
_cell_volume 496.81(11)
_diffrn_ambient_temperature 293
_diffrn_radiation_probe x-ray
_diffrn_radiation_type MoK\a
_diffrn_radiation_wavelength 0.71069
_exptl_absorpt_coefficient_mu 15.14
_exptl_crystal_density_diffrn 4.746
_exptl_crystal_F_000 632
_refine_ls_goodness_of_fit_ref 4.28
_refine_ls_number_reflns 2140
_refine_ls_R_factor_gt 0.0453
_refine_ls_wR_factor_gt 0.0449
_cod_data_source_file Z-Anorg-Allg-Chem-1991-595-139-149.cif
_cod_data_source_block CsCu2F5
_cod_original_sg_symbol_H-M 'P 21/n'
_cod_original_formula_sum 'Cu2 Cs F5'
_cod_database_code 1546948

loop_
_space_group_symop_id
_space_group_symop_operation_xyz
1 x,y,z
2 1/2-x,1/2+y,1/2-z
3 -x,-y,-z
4 1/2+x,1/2-y,1/2+z

loop_
_atom_site_aniso_label
_atom_site_aniso_U_11
_atom_site_aniso_U_22
_atom_site_aniso_U_33
_atom_site_aniso_U_23
_atom_site_aniso_U_13
_atom_site_aniso_U_12
Cs 0.0182(2) 0.0200(2) 0.0193(2) 0.0005(2) 0.0063(1) -0.0010(2)
Cu1 0.0103(4) 0.0125(5) 0.0140(5) -0.0005(4) 0.0058(3) 0.0002(3)
Cu2 0.0094(4) 0.0104(5) 0.0127(5) -0.0017(3) 0.0059(3) -0.0001(3)
Cu3 0.0132(3) 0.0084(3) 0.0166(4) -0.0011(3) 0.0084(3) -0.0003(2)
F1 0.0218(18) 0.0138(18) 0.027(2) 0.0019(16) 0.0103(15) 0.0011(14)
F2 0.0105(14) 0.028(2) 0.021(2) -0.0047(17) 0.0069(13) -0.0010(15)
F3 0.0250(18) 0.0102(16) 0.029(2) 0.0025(16) 0.0123(16) 0.0019(15)
F4 0.0168(16) 0.0161(18) 0.027(2) -0.0067(16) 0.0118(16) -0.0021(14)
F5 0.0226(18) 0.0168(19) 0.030(2) -0.0059(17) 0.0181(17) -0.0035(15)

loop_
_atom_site_label
_atom_site_type_symbol
_atom_site_thermal_displace_type
_atom_site_fract_x
_atom_site_fract_y
_atom_site_fract_z
_atom_site_occupancy
_atom_site_U_iso_or_equiv
_atom_site_calc_flag
_atom_site_refinement_flags
_atom_site_disorder_assembly
_atom_site_disorder_group
Cs Cs Uani 0.24060(10) 0.02140(10) 0.62070(10) 1.000 0.0188(1) . . . .
Cu1 Cu Uani 0.00000 0.00000 0.00000 1.000 0.0119(3) . . . .
Cu2 Cu Uani 0.50000 0.00000 0.00000 1.000 0.0105(3) . . . .
Cu3 Cu Uani 0.23450(10) 0.23360(10) 0.23700(10) 1.000 0.0122(2) . . . .
F1 F Uani 0.0464(5) 0.2482(5) 0.0332(5) 1.000 0.0203(11) . . . .
F2 F Uani 0.7611(5) 0.0211(6) 0.0723(5) 1.000 0.0194(11) . . . .
F3 F Uani 0.1695(5) -0.0225(5) 0.2429(5) 1.000 0.0206(10) . . . .
F4 F Uani 0.4492(5) 0.1782(5) 0.1476(5) 1.000 0.0192(10) . . . .
F5 F Uani 0.0432(5) 0.2796(5) 0.3486(5) 1.000 0.0219(11) . . . .

loop_
_geom_angle_atom_site_label_1
_geom_angle_atom_site_label_2
_geom_angle_atom_site_label_3
_geom_angle
_geom_angle_site_symmetry_1
_geom_angle_site_symmetry_2
_geom_angle_site_symmetry_3
_geom_angle_publ_flag
F1 Cu1 F3 81.60(16) . . . yes
F1 Cu1 F2 90.37(18) . . 1_455 yes
F1 Cu1 F1 180.00 . . 3_555 yes
F1 Cu1 F3 98.40(16) . . 3_555 yes
F1 Cu1 F2 89.64(18) . . 3_655 yes
F2 Cu1 F3 91.37(16) 1_455 . . yes
F1 Cu1 F3 98.40(16) 3_555 . . yes
F3 Cu1 F3 180.00 . . 3_555 yes
F2 Cu1 F3 88.63(16) 3_655 . . yes
F1 Cu1 F2 89.64(18) 3_555 . 1_455 yes
F2 Cu1 F3 88.63(16) 1_455 . 3_555 yes
F2 Cu1 F2 180.00 1_455 . 3_655 yes
F1 Cu1 F3 81.60(16) 3_555 . 3_555 yes
F1 Cu1 F2 90.37(18) 3_555 . 3_655 yes
F2 Cu1 F3 91.37(16) 3_655 . 3_555 yes
F2 Cu2 F4 87.02(17) . . . yes
F2 Cu2 F5 92.01(17) . . 2_545 yes
F2 Cu2 F2 180.00 . . 3_655 yes
F2 Cu2 F4 92.98(17) . . 3_655 yes
F2 Cu2 F5 87.99(17) . . 4_554 yes
F4 Cu2 F5 88.62(16) . . 2_545 yes
F2 Cu2 F4 92.98(17) 3_655 . . yes
F4 Cu2 F4 180.00 . . 3_655 yes
F4 Cu2 F5 91.38(16) . . 4_554 yes
F2 Cu2 F5 87.99(17) 3_655 . 2_545 yes
F4 Cu2 F5 91.38(16) 3_655 . 2_545 yes
F5 Cu2 F5 180.00 2_545 . 4_554 yes
F2 Cu2 F4 87.02(17) 3_655 . 3_655 yes
F2 Cu2 F5 92.01(17) 3_655 . 4_554 yes
F4 Cu2 F5 88.62(16) 3_655 . 4_554 yes
F1 Cu3 F3 87.26(17) . . . yes
F1 Cu3 F4 93.10(17) . . . yes
F1 Cu3 F5 94.70(17) . . . yes
F1 Cu3 F3 102.11(17) . . 2_555 yes
F3 Cu3 F4 90.69(16) . . . yes
F3 Cu3 F5 88.09(17) . . . yes
F3 Cu3 F3 170.46(19) . . 2_555 yes
F4 Cu3 F5 172.0(2) . . . yes
F3 Cu3 F4 87.07(16) 2_555 . . yes
F3 Cu3 F5 92.85(17) 2_555 . . yes
Cu1 F1 Cu3 100.00(18) . . . yes
Cu1 F2 Cu2 137.2(3) 1_655 . . yes
Cu1 F3 Cu3 89.90(16) . . . yes
Cu1 F3 Cu3 106.34(18) . . 2_545 yes
Cu3 F3 Cu3 145.7(2) . . 2_545 yes
Cu2 F4 Cu3 133.7(2) . . . yes
Cu2 F5 Cu3 132.40(19) 2_555 . . yes

loop_
_geom_bond_atom_site_label_1
_geom_bond_atom_site_label_2
_geom_bond_distance
_geom_bond_site_symmetry_1
_geom_bond_site_symmetry_2
_geom_bond_publ_flag
Cu1 F1 1.883(4) . . yes
Cu1 F3 2.474(5) . . yes
Cu1 F2 1.922(4) . 1_455 yes
Cu1 F1 1.883(4) . 3_555 yes
Cu1 F3 2.474(5) . 3_555 yes
Cu1 F2 1.922(4) . 3_655 yes
Cu2 F2 1.910(4) . . yes
Cu2 F4 1.990(4) . . yes
Cu2 F5 2.219(4) . 2_545 yes
Cu2 F2 1.910(4) . 3_655 yes
Cu2 F4 1.990(4) . 3_655 yes
Cu2 F5 2.219(4) . 4_554 yes
Cu3 F1 2.216(5) . . yes
Cu3 F3 1.950(4) . . yes
Cu3 F4 1.887(4) . . yes
Cu3 F5 1.862(4) . . yes
Cu3 F3 1.928(4) . 2_555 yes

loop_
_geom_torsion_atom_site_label_1
_geom_torsion_atom_site_label_2
_geom_torsion_atom_site_label_3
_geom_torsion_atom_site_label_4
_geom_torsion
_geom_torsion_site_symmetry_1
_geom_torsion_site_symmetry_2
_geom_torsion_site_symmetry_3
_geom_torsion_site_symmetry_4
_geom_torsion_publ_flag
F3 Cu1 F1 Cu3 7.89(14) . . . . no
F2 Cu1 F1 Cu3 99.21(19) 1_455 . . . no
F3 Cu1 F1 Cu3 -172.12(14) 3_555 . . . no
F2 Cu1 F1 Cu3 -80.79(19) 3_655 . . . no
F1 Cu1 F3 Cu3 -8.83(15) . . . . no
F1 Cu1 F3 Cu3 -158.2(2) . . . 2_545 no
F2 Cu1 F3 Cu3 -99.00(17) 1_455 . . . no
F1 Cu1 F3 Cu3 171.17(15) 3_555 . . . no
F2 Cu1 F3 Cu3 81.00(17) 3_655 . . . no
F1 Cu1 F2 Cu2 65.8(4) . . 3_655 . no
F3 Cu1 F2 Cu2 -15.8(3) . . 3_655 . no
F4 Cu2 F2 Cu1 -150.7(4) . . . 1_655 no
F2 Cu2 F4 Cu3 -157.4(3) . . . . no
F5 Cu2 F4 Cu3 -65.3(3) 2_545 . . . no
F2 Cu2 F4 Cu3 22.7(3) 3_655 . . . no
F5 Cu2 F4 Cu3 114.7(3) 4_554 . . . no
F4 Cu2 F2 Cu1 -29.3(4) . . 3_655 . no
F3 Cu3 F1 Cu1 -9.92(18) . . . . no
F4 Cu3 F1 Cu1 80.62(18) . . . . no
F5 Cu3 F1 Cu1 -97.78(18) . . . . no
F3 Cu3 F1 Cu1 168.28(17) 2_555 . . . no
F1 Cu3 F3 Cu1 7.42(13) . . . . no
F1 Cu3 F3 Cu3 127.2(5) . . . 2_545 no
F4 Cu3 F3 Cu1 -85.65(17) . . . . no
F4 Cu3 F3 Cu3 34.1(5) . . . 2_545 no
F5 Cu3 F3 Cu1 102.22(16) . . . . no
F5 Cu3 F3 Cu3 -138.0(5) . . . 2_545 no
F1 Cu3 F4 Cu2 -48.6(3) . . . . no
F3 Cu3 F4 Cu2 38.7(3) . . . . no
F3 Cu3 F4 Cu2 -150.6(3) 2_555 . . . no
F1 Cu3 F5 Cu2 -119.1(3) . . . 2_555 no
F3 Cu3 F5 Cu2 153.9(3) . . . 2_555 no
F1 Cu3 F3 Cu3 55.0(5) . . 2_555 2_555 no
F4 Cu3 F3 Cu3 147.6(5) . . 2_555 2_555 no
F5 Cu3 F3 Cu3 -40.4(5) . . 2_555 2_555 no
